data_4122065
loop_
_publ_author_name
'Letko, Christopher S.'
'Panetier, Julien A.'
'Head-Gordon, Martin'
'Tilley, T. Don'

_publ_section_title
;
 Mechanism of the electrocatalytic reduction of protons with
 diaryldithiolene cobalt complexes.
;
_journal_issue 26
_journal_name_full 'Journal of the American Chemical Society'
_journal_page_first 9364
_journal_page_last 9376
_journal_paper_doi 10.1021/ja5019755
_journal_volume 136
_journal_year 2014
_chemical_formula_moiety 'C56 H32 Br8 Co2 S8'
_chemical_formula_sum 'C56 H32 Br8 Co2 S8'
_chemical_formula_weight 1718.44
_chemical_name_common Co(S2PhBr2)2
_chemical_name_systematic
;
 ?
;
_space_group_IT_number 2
_symmetry_cell_setting triclinic
_symmetry_space_group_name_Hall '-P 1'
_symmetry_space_group_name_H-M 'P -1'
_atom_sites_solution_hydrogens geom
_atom_sites_solution_primary direct
_atom_sites_solution_secondary difmap
_audit_creation_method SHELXL-97
_cell_angle_alpha 62.182(2)
_cell_angle_beta 75.337(2)
_cell_angle_gamma 79.711(2)
_cell_formula_units_Z 2
_cell_length_a 12.2745(5)
_cell_length_b 16.2308(6)
_cell_length_c 16.6941(7)
_cell_measurement_reflns_used 9936
_cell_measurement_temperature 100(2)
_cell_measurement_theta_max 26.28
_cell_measurement_theta_min 2.40
_cell_volume 2838.6(2)
_computing_cell_refinement 'Bruker SAINT'
_computing_data_collection 'Bruker APEX2'
_computing_data_reduction 'Bruker SAINT'
_computing_molecular_graphics ORTEP-32
_computing_publication_material WinGX
_computing_structure_refinement 'SHELXL-97 (Sheldrick, 2008)'
_computing_structure_solution 'SHELXS-97 (Sheldrick, 2008)'
_diffrn_ambient_temperature 100(2)
_diffrn_detector_area_resol_mean 8.366
_diffrn_measured_fraction_theta_full 0.991
_diffrn_measured_fraction_theta_max 0.990
_diffrn_measurement_device_type 'Bruker APEX-II CCD'
_diffrn_measurement_method '\f and \w scans'
_diffrn_radiation_monochromator 'QUAZAR multilayer mirrors'
_diffrn_radiation_source 'microfocus sealed tube'
_diffrn_radiation_type MoK\a
_diffrn_radiation_wavelength 0.71073
_diffrn_reflns_av_R_equivalents 0.0707
_diffrn_reflns_av_sigmaI/netI 0.0667
_diffrn_reflns_limit_h_max 14
_diffrn_reflns_limit_h_min -14
_diffrn_reflns_limit_k_max 19
_diffrn_reflns_limit_k_min -19
_diffrn_reflns_limit_l_max 20
_diffrn_reflns_limit_l_min -19
_diffrn_reflns_number 64068
_diffrn_reflns_theta_full 25.00
_diffrn_reflns_theta_max 25.35
_diffrn_reflns_theta_min 1.72
_diffrn_standards_number 0
_exptl_absorpt_coefficient_mu 6.548
_exptl_absorpt_correction_T_max 0.8802
_exptl_absorpt_correction_T_min 0.3853
_exptl_absorpt_correction_type multi-scan
_exptl_absorpt_process_details SADABS
_exptl_crystal_colour green
_exptl_crystal_density_diffrn 2.011
_exptl_crystal_density_method 'not measured'
_exptl_crystal_description plate
_exptl_crystal_F_000 1660
_exptl_crystal_size_max 0.18
_exptl_crystal_size_mid 0.08
_exptl_crystal_size_min 0.02
_refine_diff_density_max 1.541
_refine_diff_density_min -1.265
_refine_diff_density_rms 0.200
_refine_ls_extinction_method none
_refine_ls_goodness_of_fit_ref 1.137
_refine_ls_hydrogen_treatment constr
_refine_ls_matrix_type full
_refine_ls_number_parameters 667
_refine_ls_number_reflns 10309
_refine_ls_number_restraints 0
_refine_ls_restrained_S_all 1.137
_refine_ls_R_factor_all 0.1134
_refine_ls_R_factor_gt 0.0657
_refine_ls_shift/su_max 0.000
_refine_ls_shift/su_mean 0.000
_refine_ls_structure_factor_coef Fsqd
_refine_ls_weighting_details 'calc w=1/[\s^2^(Fo^2^)+(0.0111P)^2^+55.7083P] where P=(Fo^2^+2Fc^2^)/3'
_refine_ls_weighting_scheme calc
_refine_ls_wR_factor_gt 0.1271
_refine_ls_wR_factor_ref 0.1476
_reflns_number_gt 6967
_reflns_number_total 10309
_reflns_threshold_expression >2\s(I)
_cod_data_source_file ja5019755_si_002.cif
_cod_data_source_block '[1Br]2'
_cod_depositor_comments
;
The following automatic conversions were performed:

'_symmetry_cell_setting' value 'Triclinic' changed to 'triclinic'
according to
/usr/data/users/saulius/crontab/automatic-downloads/rss-feeds/ACS/lib/dictionaries/cif_core.dic
dictionary named 'cif_core.dic' version 2.4.2 from 2011-04-26.

Automatic conversion script
Id: cif_fix_values 2281 2013-09-26 08:29:07Z andrius 

 Adding full bibliography for 4122065--4122071.cif.
;
_cod_original_sg_symbol_H-M P-1
_cod_database_code 4122065

loop_
_symmetry_equiv_pos_as_xyz
'x, y, z'
'-x, -y, -z'

loop_
_atom_site_label
_atom_site_type_symbol
_atom_site_fract_x
_atom_site_fract_y
_atom_site_fract_z
_atom_site_U_iso_or_equiv
_atom_site_adp_type
_atom_site_occupancy
_atom_site_symmetry_multiplicity
_atom_site_calc_flag
_atom_site_refinement_flags
C18 C 0.0991(9) -0.1479(7) 1.1470(8) 0.026(3) Uani 1 1 d .
H18 H 0.0469 -0.0969 1.1464 0.031 Uiso 1 1 calc R
C1 C 0.2905(8) 0.3400(7) 0.8016(7) 0.020(2) Uani 1 1 d .
C2 C 0.3774(8) 0.3530(7) 0.8333(7) 0.018(2) Uani 1 1 d .
C3 C 0.2579(8) 0.4044(7) 0.7119(7) 0.022(2) Uani 1 1 d .
C4 C 0.2114(8) 0.3709(7) 0.6652(7) 0.022(2) Uani 1 1 d .
H4 H 0.2072 0.3055 0.6893 0.026 Uiso 1 1 calc R
C5 C 0.1717(9) 0.4294(8) 0.5859(8) 0.029(3) Uani 1 1 d .
H5 H 0.1430 0.4052 0.5540 0.035 Uiso 1 1 calc R
C6 C 0.1746(7) 0.5248(7) 0.5535(7) 0.023(2) Uani 1 1 d .
C7 C 0.2175(8) 0.5609(7) 0.5982(8) 0.027(3) Uani 1 1 d .
H7 H 0.2184 0.6266 0.5750 0.032 Uiso 1 1 calc R
C8 C 0.2591(8) 0.5007(7) 0.6773(8) 0.026(2) Uani 1 1 d .
H8 H 0.2888 0.5254 0.7082 0.031 Uiso 1 1 calc R
C9 C 0.4657(7) 0.4202(7) 0.7819(7) 0.018(2) Uani 1 1 d .
C10 C 0.5247(8) 0.4360(7) 0.6928(7) 0.021(2) Uani 1 1 d .
H10 H 0.5066 0.4041 0.6631 0.025 Uiso 1 1 calc R
C11 C 0.6093(8) 0.4979(7) 0.6477(8) 0.024(2) Uani 1 1 d .
H11 H 0.6517 0.5057 0.5888 0.029 Uiso 1 1 calc R
C12 C 0.6316(9) 0.5479(7) 0.6886(8) 0.027(3) Uani 1 1 d .
C13 C 0.5725(9) 0.5380(8) 0.7736(8) 0.033(3) Uani 1 1 d .
H13 H 0.5874 0.5746 0.8000 0.039 Uiso 1 1 calc R
C14 C 0.4906(9) 0.4739(7) 0.8206(8) 0.028(3) Uani 1 1 d .
H14 H 0.4503 0.4659 0.8801 0.034 Uiso 1 1 calc R
C15 C 0.2559(8) -0.0444(7) 1.0923(7) 0.020(2) Uani 1 1 d .
C16 C 0.3463(8) -0.0346(7) 1.1245(7) 0.022(2) Uani 1 1 d .
C17 C 0.2132(8) -0.1348(7) 1.1188(7) 0.022(2) Uani 1 1 d .
C19 C 0.0587(9) -0.2349(7) 1.1763(8) 0.028(3) Uani 1 1 d .
H19 H -0.0199 -0.2434 1.1955 0.034 Uiso 1 1 calc R
C20 C 0.1370(9) -0.3089(7) 1.1766(8) 0.026(2) Uani 1 1 d .
C21 C 0.2499(9) -0.2976(8) 1.1485(8) 0.029(3) Uani 1 1 d .
H21 H 0.3013 -0.3491 1.1492 0.035 Uiso 1 1 calc R
C22 C 0.2906(9) -0.2112(7) 1.1189(8) 0.026(2) Uani 1 1 d .
H22 H 0.3693 -0.2034 1.0988 0.031 Uiso 1 1 calc R
C23 C 0.3968(8) -0.1095(7) 1.1987(8) 0.024(2) Uani 1 1 d .
C24 C 0.5131(8) -0.1130(7) 1.1992(7) 0.020(2) Uani 1 1 d .
H24 H 0.5615 -0.0736 1.1451 0.024 Uiso 1 1 calc R
C25 C 0.5568(8) -0.1719(7) 1.2761(7) 0.024(2) Uani 1 1 d .
H25 H 0.6345 -0.1724 1.2755 0.028 Uiso 1 1 calc R
C26 C 0.4870(8) -0.2314(7) 1.3557(8) 0.024(2) Uani 1 1 d .
C27 C 0.3755(8) -0.2349(7) 1.3556(8) 0.023(2) Uani 1 1 d .
H27 H 0.3290 -0.2772 1.4090 0.028 Uiso 1 1 calc R
C28 C 0.3320(8) -0.1764(7) 1.2774(7) 0.023(2) Uani 1 1 d .
H28 H 0.2564 -0.1814 1.2766 0.027 Uiso 1 1 calc R
C29 C 0.1671(8) 0.5166(7) 0.9253(7) 0.021(2) Uani 1 1 d .
C30 C 0.2377(7) 0.5304(7) 0.9709(7) 0.019(2) Uani 1 1 d .
C31 C 0.1209(8) 0.5899(6) 0.8448(7) 0.019(2) Uani 1 1 d .
C32 C 0.0138(9) 0.5873(7) 0.8335(8) 0.026(2) Uani 1 1 d .
H32 H -0.0341 0.5421 0.8825 0.031 Uiso 1 1 calc R
C33 C -0.0265(8) 0.6476(7) 0.7541(8) 0.028(3) Uani 1 1 d .
H33 H -0.1006 0.6453 0.7479 0.033 Uiso 1 1 calc R
C34 C 0.0467(9) 0.7115(7) 0.6838(8) 0.028(3) Uani 1 1 d .
C35 C 0.1538(9) 0.7199(7) 0.6914(8) 0.028(3) Uani 1 1 d .
H35 H 0.2008 0.7658 0.6425 0.034 Uiso 1 1 calc R
C36 C 0.1896(9) 0.6583(7) 0.7733(7) 0.026(2) Uani 1 1 d .
H36 H 0.2622 0.6628 0.7808 0.031 Uiso 1 1 calc R
C37 C 0.2532(7) 0.6258(7) 0.9548(7) 0.019(2) Uani 1 1 d .
C38 C 0.3615(8) 0.6557(7) 0.9350(8) 0.026(3) Uani 1 1 d .
H38 H 0.4256 0.6124 0.9385 0.031 Uiso 1 1 calc R
C39 C 0.3753(9) 0.7480(8) 0.9103(8) 0.034(3) Uani 1 1 d .
H39 H 0.4484 0.7690 0.8958 0.040 Uiso 1 1 calc R
C40 C 0.2795(8) 0.8090(7) 0.9073(7) 0.024(2) Uani 1 1 d .
C41 C 0.1716(9) 0.7801(8) 0.9336(8) 0.031(3) Uani 1 1 d .
H41 H 0.1078 0.8223 0.9357 0.038 Uiso 1 1 calc R
C42 C 0.1585(8) 0.6892(7) 0.9567(7) 0.020(2) Uani 1 1 d .
H42 H 0.0846 0.6685 0.9743 0.024 Uiso 1 1 calc R
C43 C 0.1491(9) 0.1297(7) 1.2123(7) 0.024(2) Uani 1 1 d .
C44 C 0.2394(8) 0.1361(7) 1.2423(7) 0.023(2) Uani 1 1 d .
C45 C 0.0629(8) 0.0583(7) 1.2604(7) 0.019(2) Uani 1 1 d .
C46 C -0.0516(9) 0.0861(7) 1.2599(7) 0.026(2) Uani 1 1 d .
H46 H -0.0752 0.1507 1.2321 0.031 Uiso 1 1 calc R
C47 C -0.1311(9) 0.0200(8) 1.2998(8) 0.029(3) Uani 1 1 d .
H47 H -0.2090 0.0391 1.3003 0.035 Uiso 1 1 calc R
C48 C -0.0964(9) -0.0732(7) 1.3384(7) 0.029(3) Uani 1 1 d .
C49 C 0.0151(9) -0.1029(8) 1.3413(8) 0.032(3) Uani 1 1 d .
H49 H 0.0375 -0.1677 1.3689 0.038 Uiso 1 1 calc R
C50 C 0.0944(9) -0.0372(7) 1.3033(8) 0.027(3) Uani 1 1 d .
H50 H 0.1714 -0.0573 1.3065 0.033 Uiso 1 1 calc R
C51 C 0.2802(9) 0.0655(7) 1.3278(7) 0.024(2) Uani 1 1 d .
C52 C 0.3940(9) 0.0346(7) 1.3230(8) 0.026(2) Uani 1 1 d .
H52 H 0.4447 0.0575 1.2651 0.031 Uiso 1 1 calc R
C53 C 0.4339(10) -0.0293(7) 1.4020(8) 0.032(3) Uani 1 1 d .
H53 H 0.5115 -0.0503 1.3985 0.038 Uiso 1 1 calc R
C54 C 0.3589(9) -0.0621(7) 1.4863(8) 0.025(2) Uani 1 1 d .
C55 C 0.2475(9) -0.0352(7) 1.4933(8) 0.027(2) Uani 1 1 d .
H55 H 0.1979 -0.0588 1.5517 0.032 Uiso 1 1 calc R
C56 C 0.2055(9) 0.0281(7) 1.4131(7) 0.026(2) Uani 1 1 d .
H56 H 0.1269 0.0454 1.4169 0.031 Uiso 1 1 calc R
S1 S 0.2066(2) 0.24955(17) 0.87241(19) 0.0217(6) Uani 1 1 d .
S2 S 0.39287(19) 0.27730(17) 0.94682(18) 0.0198(6) Uani 1 1 d .
S3 S 0.1918(2) 0.05368(17) 1.0181(2) 0.0240(6) Uani 1 1 d .
S4 S 0.3919(2) 0.07336(17) 1.08201(18) 0.0203(6) Uani 1 1 d .
S5 S 0.1401(2) 0.40530(17) 0.95495(18) 0.0195(6) Uani 1 1 d .
S6 S 0.3000(2) 0.43525(17) 1.04962(19) 0.0233(6) Uani 1 1 d .
S7 S 0.1299(2) 0.20916(17) 1.10168(19) 0.0211(6) Uani 1 1 d .
S8 S 0.3215(2) 0.23003(18) 1.17484(19) 0.0234(6) Uani 1 1 d .
Co1 Co 0.27492(11) 0.17065(9) 0.99775(10) 0.0197(3) Uani 1 1 d .
Co2 Co 0.24701(11) 0.31436(9) 1.05174(10) 0.0200(3) Uani 1 1 d .
Br1 Br 0.11673(9) 0.60737(8) 0.44414(8) 0.0336(3) Uani 1 1 d .
Br2 Br 0.74247(9) 0.63664(8) 0.62402(8) 0.0353(3) Uani 1 1 d .
Br3 Br 0.08304(9) -0.42636(8) 1.21556(9) 0.0336(3) Uani 1 1 d .
Br4 Br 0.54256(10) -0.30773(9) 1.46552(8) 0.0374(3) Uani 1 1 d .
Br5 Br 0.00115(11) 0.78939(8) 0.56799(9) 0.0386(3) Uani 1 1 d .
Br6 Br 0.30063(11) 0.93632(8) 0.86887(9) 0.0378(3) Uani 1 1 d .
Br7 Br -0.20736(10) -0.16228(8) 1.39410(9) 0.0393(3) Uani 1 1 d .
Br8 Br 0.41553(11) -0.14613(8) 1.59474(9) 0.0407(3) Uani 1 1 d .

loop_
_atom_site_aniso_label
_atom_site_aniso_U_11
_atom_site_aniso_U_22
_atom_site_aniso_U_33
_atom_site_aniso_U_23
_atom_site_aniso_U_13
_atom_site_aniso_U_12
C18 0.025(5) 0.021(6) 0.046(7) -0.023(5) -0.014(5) -0.001(4)
C1 0.020(5) 0.020(5) 0.027(6) -0.015(5) -0.006(4) -0.004(4)
C2 0.019(5) 0.013(5) 0.024(6) -0.011(4) -0.004(4) 0.004(4)
C3 0.023(5) 0.021(6) 0.023(6) -0.014(5) -0.001(4) -0.004(4)
C4 0.018(5) 0.016(5) 0.036(7) -0.013(5) -0.009(5) -0.002(4)
C5 0.025(6) 0.031(6) 0.038(7) -0.020(6) -0.005(5) -0.004(5)
C6 0.008(4) 0.023(6) 0.034(6) -0.009(5) -0.007(4) 0.001(4)
C7 0.024(5) 0.018(5) 0.039(7) -0.013(5) -0.004(5) -0.005(4)
C8 0.025(5) 0.024(6) 0.034(7) -0.017(5) -0.007(5) -0.003(5)
C9 0.012(5) 0.016(5) 0.032(6) -0.014(5) -0.010(4) 0.001(4)
C10 0.027(5) 0.013(5) 0.026(6) -0.009(5) -0.007(5) -0.006(4)
C11 0.021(5) 0.016(5) 0.028(6) -0.005(5) -0.001(4) -0.001(4)
C12 0.022(5) 0.026(6) 0.029(7) -0.006(5) -0.010(5) -0.004(5)
C13 0.025(6) 0.029(6) 0.050(8) -0.017(6) -0.015(6) -0.008(5)
C14 0.028(6) 0.024(6) 0.038(7) -0.016(5) -0.008(5) -0.006(5)
C15 0.016(5) 0.019(5) 0.025(6) -0.009(5) -0.009(4) 0.001(4)
C16 0.019(5) 0.014(5) 0.034(6) -0.012(5) -0.004(5) -0.004(4)
C17 0.027(5) 0.019(5) 0.026(6) -0.013(5) -0.007(5) -0.006(4)
C19 0.020(5) 0.027(6) 0.040(7) -0.014(5) -0.012(5) -0.001(5)
C20 0.033(6) 0.017(5) 0.037(7) -0.016(5) -0.012(5) -0.006(5)
C21 0.038(6) 0.024(6) 0.033(7) -0.018(5) -0.011(5) 0.002(5)
C22 0.022(5) 0.021(6) 0.039(7) -0.018(5) -0.007(5) 0.001(4)
C23 0.021(5) 0.022(6) 0.039(7) -0.022(5) -0.008(5) 0.001(4)
C24 0.018(5) 0.018(5) 0.029(6) -0.013(5) -0.003(4) -0.004(4)
C25 0.022(5) 0.015(5) 0.038(7) -0.015(5) -0.007(5) 0.000(4)
C26 0.020(5) 0.015(5) 0.044(7) -0.017(5) -0.017(5) 0.010(4)
C27 0.020(5) 0.019(5) 0.034(7) -0.015(5) -0.004(5) -0.001(4)
C28 0.022(5) 0.017(5) 0.033(7) -0.013(5) -0.007(5) -0.002(4)
C29 0.013(5) 0.019(5) 0.030(6) -0.013(5) 0.002(4) 0.000(4)
C30 0.012(5) 0.022(5) 0.031(6) -0.018(5) -0.005(4) -0.001(4)
C31 0.020(5) 0.012(5) 0.025(6) -0.010(4) -0.003(4) 0.001(4)
C32 0.029(6) 0.020(6) 0.033(7) -0.015(5) -0.008(5) 0.000(5)
C33 0.015(5) 0.021(6) 0.056(8) -0.022(6) -0.015(5) 0.006(4)
C34 0.039(6) 0.016(6) 0.031(7) -0.014(5) -0.013(5) 0.009(5)
C35 0.026(6) 0.018(6) 0.042(7) -0.018(5) 0.002(5) -0.007(5)
C36 0.032(6) 0.011(5) 0.032(7) -0.006(5) -0.008(5) 0.000(4)
C37 0.012(5) 0.025(6) 0.027(6) -0.015(5) -0.007(4) 0.000(4)
C38 0.011(5) 0.023(6) 0.045(7) -0.015(5) -0.005(5) -0.003(4)
C39 0.024(6) 0.041(7) 0.049(8) -0.027(6) -0.007(5) -0.013(5)
C40 0.027(6) 0.019(5) 0.030(6) -0.012(5) -0.011(5) -0.004(4)
C41 0.026(6) 0.034(7) 0.044(7) -0.027(6) -0.006(5) 0.000(5)
C42 0.021(5) 0.017(5) 0.025(6) -0.009(5) -0.007(4) -0.008(4)
C43 0.029(6) 0.013(5) 0.023(6) -0.005(5) -0.001(5) 0.000(4)
C44 0.014(5) 0.023(6) 0.036(7) -0.015(5) -0.002(4) -0.004(4)
C45 0.018(5) 0.019(5) 0.021(6) -0.010(5) -0.004(4) -0.001(4)
C46 0.030(6) 0.013(5) 0.029(6) -0.004(5) -0.007(5) -0.001(4)
C47 0.024(6) 0.034(7) 0.039(7) -0.023(6) -0.005(5) -0.008(5)
C48 0.036(6) 0.025(6) 0.024(6) -0.008(5) -0.004(5) -0.013(5)
C49 0.034(6) 0.021(6) 0.047(8) -0.017(6) -0.012(6) -0.006(5)
C50 0.031(6) 0.016(5) 0.037(7) -0.012(5) -0.011(5) 0.000(4)
C51 0.029(6) 0.018(5) 0.028(6) -0.014(5) -0.008(5) 0.001(4)
C52 0.024(5) 0.026(6) 0.034(7) -0.019(5) -0.006(5) -0.001(5)
C53 0.032(6) 0.019(6) 0.048(8) -0.014(6) -0.015(6) -0.004(5)
C54 0.033(6) 0.018(5) 0.035(7) -0.017(5) -0.023(5) 0.009(5)
C55 0.027(6) 0.028(6) 0.028(6) -0.015(5) -0.003(5) -0.002(5)
C56 0.028(6) 0.023(6) 0.032(7) -0.016(5) -0.010(5) 0.001(5)
S1 0.0178(12) 0.0188(13) 0.0322(16) -0.0120(12) -0.0085(11) -0.0030(10)
S2 0.0139(11) 0.0168(13) 0.0310(15) -0.0114(12) -0.0068(10) -0.0009(10)
S3 0.0179(12) 0.0175(13) 0.0417(17) -0.0140(13) -0.0133(12) -0.0001(10)
S4 0.0164(12) 0.0154(12) 0.0312(15) -0.0098(12) -0.0081(11) -0.0027(10)
S5 0.0162(12) 0.0150(12) 0.0316(15) -0.0117(12) -0.0075(11) -0.0030(10)
S6 0.0210(13) 0.0183(13) 0.0347(16) -0.0123(12) -0.0115(11) -0.0004(10)
S7 0.0156(12) 0.0170(13) 0.0321(16) -0.0110(12) -0.0069(11) -0.0011(10)
S8 0.0219(13) 0.0194(13) 0.0299(16) -0.0096(12) -0.0081(11) -0.0033(10)
Co1 0.0164(7) 0.0141(7) 0.0311(8) -0.0105(6) -0.0069(6) -0.0018(5)
Co2 0.0171(7) 0.0155(7) 0.0300(8) -0.0111(6) -0.0068(6) -0.0011(5)
Br1 0.0323(6) 0.0300(6) 0.0392(7) -0.0124(5) -0.0176(5) 0.0030(5)
Br2 0.0317(6) 0.0332(6) 0.0380(7) -0.0063(6) -0.0102(5) -0.0178(5)
Br3 0.0351(6) 0.0221(6) 0.0498(8) -0.0183(6) -0.0082(5) -0.0103(5)
Br4 0.0333(6) 0.0383(7) 0.0361(7) -0.0117(6) -0.0158(5) 0.0070(5)
Br5 0.0530(8) 0.0273(6) 0.0360(7) -0.0117(6) -0.0212(6) 0.0072(5)
Br6 0.0520(7) 0.0237(6) 0.0468(8) -0.0165(6) -0.0139(6) -0.0156(5)
Br7 0.0415(7) 0.0299(6) 0.0461(8) -0.0107(6) -0.0085(6) -0.0194(5)
Br8 0.0504(7) 0.0290(7) 0.0437(8) -0.0088(6) -0.0263(6) -0.0020(6)

loop_
_atom_type_symbol
_atom_type_description
_atom_type_scat_dispersion_real
_atom_type_scat_dispersion_imag
_atom_type_scat_source
C C 0.0033 0.0016 'International Tables Vol C Tables 4.2.6.8 and 6.1.1.4'
H H 0.0000 0.0000 'International Tables Vol C Tables 4.2.6.8 and 6.1.1.4'
S S 0.1246 0.1234 'International Tables Vol C Tables 4.2.6.8 and 6.1.1.4'
Co Co 0.3494 0.9721 'International Tables Vol C Tables 4.2.6.8 and 6.1.1.4'
Br Br -0.2901 2.4595 'International Tables Vol C Tables 4.2.6.8 and 6.1.1.4'

loop_
_geom_angle_atom_site_label_1
_geom_angle_atom_site_label_2
_geom_angle_atom_site_label_3
_geom_angle
C17 C18 C19 121.3(10)
C17 C18 H18 119.3
C19 C18 H18 119.3
C2 C1 C3 124.3(9)
C2 C1 S1 119.4(8)
C3 C1 S1 116.0(7)
C1 C2 C9 128.6(9)
C1 C2 S2 117.9(7)
C9 C2 S2 113.4(7)
C8 C3 C4 117.9(10)
C8 C3 C1 121.1(9)
C4 C3 C1 120.6(9)
C5 C4 C3 122.2(9)
C5 C4 H4 118.9
C3 C4 H4 118.9
C4 C5 C6 118.2(10)
C4 C5 H5 120.9
C6 C5 H5 120.9
C7 C6 C5 121.6(10)
C7 C6 Br1 119.8(8)
C5 C6 Br1 118.7(8)
C6 C7 C8 119.4(10)
C6 C7 H7 120.3
C8 C7 H7 120.3
C7 C8 C3 120.7(10)
C7 C8 H8 119.6
C3 C8 H8 119.6
C10 C9 C14 117.4(9)
C10 C9 C2 122.4(9)
C14 C9 C2 120.1(9)
C11 C10 C9 120.7(9)
C11 C10 H10 119.7
C9 C10 H10 119.7
C12 C11 C10 119.7(10)
C12 C11 H11 120.1
C10 C11 H11 120.1
C13 C12 C11 121.6(10)
C13 C12 Br2 118.8(8)
C11 C12 Br2 119.5(8)
C12 C13 C14 118.9(11)
C12 C13 H13 120.5
C14 C13 H13 120.5
C13 C14 C9 121.4(11)
C13 C14 H14 119.3
C9 C14 H14 119.3
C16 C15 C17 124.0(9)
C16 C15 S3 118.4(7)
C17 C15 S3 117.6(7)
C15 C16 C23 124.4(9)
C15 C16 S4 118.6(8)
C23 C16 S4 116.7(7)
C18 C17 C22 119.0(9)
C18 C17 C15 121.2(9)
C22 C17 C15 119.7(9)
C20 C19 C18 118.3(9)
C20 C19 H19 120.9
C18 C19 H19 120.9
C21 C20 C19 121.5(9)
C21 C20 Br3 120.0(8)
C19 C20 Br3 118.5(8)
C20 C21 C22 120.5(10)
C20 C21 H21 119.7
C22 C21 H21 119.7
C21 C22 C17 119.3(9)
C21 C22 H22 120.3
C17 C22 H22 120.3
C28 C23 C24 116.6(9)
C28 C23 C16 122.2(9)
C24 C23 C16 120.9(9)
C25 C24 C23 121.3(9)
C25 C24 H24 119.4
C23 C24 H24 119.4
C24 C25 C26 119.9(9)
C24 C25 H25 120.0
C26 C25 H25 120.0
C27 C26 C25 120.4(10)
C27 C26 Br4 118.7(8)
C25 C26 Br4 120.9(7)
C26 C27 C28 119.5(10)
C26 C27 H27 120.3
C28 C27 H27 120.3
C27 C28 C23 121.8(9)
C27 C28 H28 119.1
C23 C28 H28 119.1
C30 C29 C31 125.9(9)
C30 C29 S5 118.9(8)
C31 C29 S5 114.9(7)
C29 C30 C37 120.6(9)
C29 C30 S6 118.6(7)
C37 C30 S6 120.6(7)
C32 C31 C36 118.1(9)
C32 C31 C29 121.5(9)
C36 C31 C29 120.1(9)
C33 C32 C31 122.9(10)
C33 C32 H32 118.6
C31 C32 H32 118.6
C32 C33 C34 116.6(9)
C32 C33 H33 121.7
C34 C33 H33 121.7
C33 C34 C35 123.5(10)
C33 C34 Br5 118.7(8)
C35 C34 Br5 117.7(8)
C34 C35 C36 117.4(10)
C34 C35 H35 121.3
C36 C35 H35 121.3
C35 C36 C31 121.3(10)
C35 C36 H36 119.4
C31 C36 H36 119.4
C38 C37 C42 118.8(9)
C38 C37 C30 121.0(9)
C42 C37 C30 120.2(8)
C39 C38 C37 120.3(10)
C39 C38 H38 119.8
C37 C38 H38 119.8
C38 C39 C40 118.3(9)
C38 C39 H39 120.9
C40 C39 H39 120.9
C41 C40 C39 122.7(10)
C41 C40 Br6 119.7(8)
C39 C40 Br6 117.6(7)
C42 C41 C40 118.6(10)
C42 C41 H41 120.7
C40 C41 H41 120.7
C41 C42 C37 120.9(9)
C41 C42 H42 119.6
C37 C42 H42 119.6
C44 C43 C45 128.8(9)
C44 C43 S7 118.7(8)
C45 C43 S7 112.5(7)
C43 C44 C51 126.0(9)
C43 C44 S8 119.1(8)
C51 C44 S8 114.8(7)
C50 C45 C46 118.3(9)
C50 C45 C43 121.5(9)
C46 C45 C43 120.2(9)
C47 C46 C45 120.4(10)
C47 C46 H46 119.8
C45 C46 H46 119.8
C48 C47 C46 119.5(10)
C48 C47 H47 120.3
C46 C47 H47 120.3
C47 C48 C49 121.7(10)
C47 C48 Br7 118.6(8)
C49 C48 Br7 119.7(8)
C48 C49 C50 119.0(10)
C48 C49 H49 120.5
C50 C49 H49 120.5
C49 C50 C45 121.1(10)
C49 C50 H50 119.5
C45 C50 H50 119.5
C52 C51 C56 119.1(10)
C52 C51 C44 119.7(10)
C56 C51 C44 121.2(9)
C53 C52 C51 120.5(10)
C53 C52 H52 119.7
C51 C52 H52 119.7
C52 C53 C54 119.2(10)
C52 C53 H53 120.4
C54 C53 H53 120.4
C55 C54 C53 121.9(10)
C55 C54 Br8 119.4(9)
C53 C54 Br8 118.8(8)
C54 C55 C56 119.5(10)
C54 C55 H55 120.2
C56 C55 H55 120.2
C51 C56 C55 119.8(10)
C51 C56 H56 120.1
C55 C56 H56 120.1
C1 S1 Co1 106.8(3)
C2 S2 Co1 106.1(3)
C2 S2 Co2 109.8(3)
Co1 S2 Co2 76.15(9)
C15 S3 Co1 106.7(3)
C16 S4 Co1 106.7(4)
C29 S5 Co2 106.1(4)
C30 S6 Co2 106.6(3)
C43 S7 Co2 106.6(4)
C43 S7 Co1 106.7(4)
Co2 S7 Co1 76.68(9)
C44 S8 Co2 105.9(4)
S4 Co1 S3 89.09(10)
S4 Co1 S2 88.12(10)
S3 Co1 S2 162.89(13)
S4 Co1 S1 155.64(12)
S3 Co1 S1 86.46(11)
S2 Co1 S1 89.15(10)
S4 Co1 S7 104.82(11)
S3 Co1 S7 93.70(10)
S2 Co1 S7 103.33(10)
S1 Co1 S7 99.36(11)
S4 Co1 Co2 100.82(9)
S3 Co1 Co2 141.79(10)
S2 Co1 Co2 55.22(8)
S1 Co1 Co2 97.42(9)
S7 Co1 Co2 48.11(7)
S7 Co2 S6 151.53(12)
S7 Co2 S5 87.38(10)
S6 Co2 S5 89.34(10)
S7 Co2 S8 88.97(11)
S6 Co2 S8 87.19(11)
S5 Co2 S8 165.49(12)
S7 Co2 S2 103.84(10)
S6 Co2 S2 104.62(10)
S5 Co2 S2 97.80(11)
S8 Co2 S2 96.70(11)
S7 Co2 Co1 55.21(8)
S6 Co2 Co1 153.24(10)
S5 Co2 Co1 94.75(8)
S8 Co2 Co1 94.68(9)
S2 Co2 Co1 48.63(7)

loop_
_geom_bond_atom_site_label_1
_geom_bond_atom_site_label_2
_geom_bond_distance
C18 C17 1.381(14)
C18 C19 1.401(14)
C18 H18 0.9500
C1 C2 1.391(13)
C1 C3 1.480(14)
C1 S1 1.707(10)
C2 C9 1.475(13)
C2 S2 1.750(10)
C3 C8 1.393(14)
C3 C4 1.399(13)
C4 C5 1.372(14)
C4 H4 0.9500
C5 C6 1.385(14)
C5 H5 0.9500
C6 C7 1.377(14)
C6 Br1 1.915(10)
C7 C8 1.384(15)
C7 H7 0.9500
C8 H8 0.9500
C9 C10 1.402(14)
C9 C14 1.411(14)
C10 C11 1.387(13)
C10 H10 0.9500
C11 C12 1.375(15)
C11 H11 0.9500
C12 C13 1.369(16)
C12 Br2 1.897(10)
C13 C14 1.387(14)
C13 H13 0.9500
C14 H14 0.9500
C15 C16 1.410(13)
C15 C17 1.475(13)
C15 S3 1.701(10)
C16 C23 1.453(14)
C16 S4 1.696(9)
C17 C22 1.421(14)
C19 C20 1.397(15)
C19 H19 0.9500
C20 C21 1.362(15)
C20 Br3 1.889(9)
C21 C22 1.392(14)
C21 H21 0.9500
C22 H22 0.9500
C23 C28 1.409(14)
C23 C24 1.421(13)
C24 C25 1.367(14)
C24 H24 0.9500
C25 C26 1.397(14)
C25 H25 0.9500
C26 C27 1.379(13)
C26 Br4 1.891(10)
C27 C28 1.381(14)
C27 H27 0.9500
C28 H28 0.9500
C29 C30 1.394(13)
C29 C31 1.480(14)
C29 S5 1.707(10)
C30 C37 1.483(13)
C30 S6 1.700(10)
C31 C32 1.385(13)
C31 C36 1.400(14)
C32 C33 1.381(15)
C32 H32 0.9500
C33 C34 1.387(15)
C33 H33 0.9500
C34 C35 1.387(14)
C34 Br5 1.914(11)
C35 C36 1.391(15)
C35 H35 0.9500
C36 H36 0.9500
C37 C38 1.403(12)
C37 C42 1.413(14)
C38 C39 1.387(14)
C38 H38 0.9500
C39 C40 1.391(15)
C39 H39 0.9500
C40 C41 1.378(14)
C40 Br6 1.903(10)
C41 C42 1.369(14)
C41 H41 0.9500
C42 H42 0.9500
C43 C44 1.364(14)
C43 C45 1.498(13)
C43 S7 1.738(11)
C44 C51 1.493(14)
C44 S8 1.727(10)
C45 C50 1.398(14)
C45 C46 1.399(14)
C46 C47 1.387(14)
C46 H46 0.9500
C47 C48 1.373(15)
C47 H47 0.9500
C48 C49 1.372(15)
C48 Br7 1.903(10)
C49 C50 1.384(14)
C49 H49 0.9500
C50 H50 0.9500
C51 C52 1.393(14)
C51 C56 1.403(15)
C52 C53 1.387(15)
C52 H52 0.9500
C53 C54 1.390(16)
C53 H53 0.9500
C54 C55 1.351(14)
C54 Br8 1.902(10)
C55 C56 1.410(14)
C55 H55 0.9500
C56 H56 0.9500
S1 Co1 2.173(3)
S2 Co1 2.171(3)
S2 Co2 2.376(3)
S3 Co1 2.163(3)
S4 Co1 2.162(3)
S5 Co2 2.160(3)
S6 Co2 2.157(3)
S7 Co2 2.149(3)
S7 Co1 2.371(3)
S8 Co2 2.193(3)
Co1 Co2 2.8090(19)
